data_4318176
loop_
_publ_author_name
'Jitendra K. Bera'
'Paul S. Szalay'
'Kim R. Dunbar'

_publ_section_title
;
 A Study of Structural and Bonding Variations in the Homologous Series
 [Mo2(CN)6(dppm)2]n- (n= 2, 1, 0)
;
_journal_name_full 'Inorganic Chemistry'
_journal_page_first 3429
_journal_page_last 3436
_journal_paper_doi 10.1021/ic020157n
_journal_volume 41
_journal_year 2002
_chemical_formula_sum 'C76 H90 Mo2 N9 O2 P4'
_chemical_formula_weight 1477.33
_chemical_name_systematic
;
tetrabutylammonium di(bis(diphenylphosphino)methane)hexacyanodimolybdate
.dihydrate.2 acetonitrile

;
_space_group_IT_number 15
_symmetry_cell_setting monoclinic
_symmetry_space_group_name_Hall '-C 2yc'
_symmetry_space_group_name_H-M 'C 1 2/c 1'
_atom_sites_solution_hydrogens geom
_atom_sites_solution_primary direct
_atom_sites_solution_secondary difmap
_audit_creation_method SHELXL-97
_cell_angle_alpha 90.00
_cell_angle_beta 107.50(3)
_cell_angle_gamma 90.00
_cell_formula_units_Z 4
_cell_length_a 27.353(6)
_cell_length_b 10.741(2)
_cell_length_c 26.149(5)
_cell_measurement_reflns_used 22062
_cell_measurement_temperature 173(2)
_cell_measurement_theta_max 28.38
_cell_measurement_theta_min 1.56
_cell_volume 7327(3)
_computing_cell_refinement 'SAINT v4.05 (Siemens, 1996)'
_computing_data_collection 'SMART V4.05 (Siemens, 1996)'
_computing_data_reduction 'XPREP SHELXTL v5 (Siemens, 1994)'
_computing_molecular_graphics 'XP SHELXTL v5 (Siemens, 1994)'
_computing_publication_material 'Ciftab (Sheldrick, 1997)'
_computing_structure_refinement 'SHELXL-97 (Sheldrick, 1997)'
_computing_structure_solution 'SHELXS-97 (Sheldrick, 1990)'
_diffrn_ambient_temperature 173(2)
_diffrn_detector_area_resol_mean '5.7 pixels mm-1'
_diffrn_measured_fraction_theta_full 0.920
_diffrn_measured_fraction_theta_max 0.920
_diffrn_measurement_device_type 'Siemens Smart 1K CCD Area Detector Diffractometer'
_diffrn_measurement_method 'Omega Scans'
_diffrn_radiation_monochromator graphite
_diffrn_radiation_source 'fine-focus sealed tube'
_diffrn_radiation_type MoK\a
_diffrn_radiation_wavelength 0.71073
_diffrn_reflns_av_R_equivalents 0.0684
_diffrn_reflns_av_sigmaI/netI 0.0898
_diffrn_reflns_limit_h_max 36
_diffrn_reflns_limit_h_min -29
_diffrn_reflns_limit_k_max 14
_diffrn_reflns_limit_k_min -13
_diffrn_reflns_limit_l_max 34
_diffrn_reflns_limit_l_min -34
_diffrn_reflns_number 22062
_diffrn_reflns_theta_full 28.38
_diffrn_reflns_theta_max 28.38
_diffrn_reflns_theta_min 1.56
_exptl_absorpt_coefficient_mu 0.481
_exptl_absorpt_correction_type SADABS
_exptl_crystal_colour green
_exptl_crystal_density_diffrn 1.339
_exptl_crystal_density_method 'not measured'
_exptl_crystal_description needle
_exptl_crystal_F_000 3076
_exptl_crystal_size_max 0.38
_exptl_crystal_size_mid 0.25
_exptl_crystal_size_min 0.07
_refine_diff_density_max 0.909
_refine_diff_density_min -1.201
_refine_diff_density_rms 0.104
_refine_ls_extinction_coef 0.00002(5)
_refine_ls_extinction_expression Fc^*^=kFc[1+0.001xFc^2^\l^3^/sin(2\q)]^-1/4^
_refine_ls_extinction_method SHELXL
_refine_ls_goodness_of_fit_ref 1.052
_refine_ls_hydrogen_treatment mixed
_refine_ls_matrix_type full
_refine_ls_number_parameters 601
_refine_ls_number_reflns 8462
_refine_ls_number_restraints 2
_refine_ls_restrained_S_all 1.052
_refine_ls_R_factor_all 0.0995
_refine_ls_R_factor_gt 0.0602
_refine_ls_shift/su_max 0.051
_refine_ls_shift/su_mean 0.001
_refine_ls_structure_factor_coef Fsqd
_refine_ls_weighting_details 'calc w=1/[\s^2^(Fo^2^)+(0.0584P)^2^+0.3046P] where P=(Fo^2^+2Fc^2^)/3'
_refine_ls_weighting_scheme calc
_refine_ls_wR_factor_gt 0.1166
_refine_ls_wR_factor_ref 0.1311
_reflns_number_gt 5951
_reflns_number_total 8462
_reflns_threshold_expression >2sigma(I)
_cod_data_source_file ic020157n_2.cif
_cod_data_source_block Mo(II,III)
_cod_depositor_comments
;
The following automatic conversions were performed:

data name '_atom_site_symetry_multiplicity' was replaced with
'_atom_site_symmetry_multiplicity' as specified in the replacement
file 'data/replacement-values/replacement_tags.lst'.

Automatic conversion script
Id: cif_correct_tags 9268 2022-04-12 08:56:07Z antanas 
;
_cod_database_code 4318176

loop_
_symmetry_equiv_pos_as_xyz
'x, y, z'
'-x, y, -z+1/2'
'x+1/2, y+1/2, z'
'-x+1/2, y+1/2, -z+1/2'
'-x, -y, -z'
'x, -y, z-1/2'
'-x+1/2, -y+1/2, -z'
'x+1/2, -y+1/2, z-1/2'

loop_
_atom_site_label
_atom_site_type_symbol
_atom_site_fract_x
_atom_site_fract_y
_atom_site_fract_z
_atom_site_U_iso_or_equiv
_atom_site_adp_type
_atom_site_occupancy
_atom_site_symmetry_multiplicity
_atom_site_calc_flag
_atom_site_refinement_flags
_atom_site_disorder_assembly
_atom_site_disorder_group
Mo1 Mo 0.220327(13) 0.18783(3) -0.046743(13) 0.01929(11) Uani 1 1 d . . .
P2 P 0.22218(4) 0.24084(9) 0.10149(4) 0.0192(2) Uani 1 1 d . . .
P1 P 0.16093(4) 0.09779(8) 0.00191(4) 0.0194(2) Uani 1 1 d . . .
N2 N 0.11512(16) 0.1781(4) -0.15190(17) 0.0472(10) Uani 1 1 d . . .
N1 N 0.22490(16) -0.0960(3) -0.09398(17) 0.0434(10) Uani 1 1 d . . .
N3 N 0.30993(15) 0.0948(3) 0.05436(16) 0.0374(9) Uani 1 1 d . . .
N4 N 0.5000 0.4985(4) 0.2500 0.0282(11) Uani 1 2 d S . .
N5 N 0.0160(2) 0.5583(6) -0.1720(2) 0.0856(18) Uani 1 1 d . . .
C2 C 0.15252(17) 0.1861(4) -0.11687(18) 0.0301(9) Uani 1 1 d . . .
C1 C 0.22361(16) 0.0027(4) -0.07733(17) 0.0275(9) Uani 1 1 d . . .
C3 C 0.27831(16) 0.1174(3) 0.01455(17) 0.0255(9) Uani 1 1 d . . .
C4 C 0.19213(16) 0.0912(4) 0.07461(16) 0.0217(8) Uani 1 1 d . . .
C11 C 0.25445(15) 0.2095(4) 0.17228(15) 0.0232(8) Uani 1 1 d . . .
C12 C 0.27294(17) 0.0925(4) 0.19159(18) 0.0307(10) Uani 1 1 d . . .
C13 C 0.29777(18) 0.0760(5) 0.24564(19) 0.0369(11) Uani 1 1 d . . .
C14 C 0.30366(18) 0.1738(5) 0.28104(19) 0.0381(11) Uani 1 1 d . . .
C15 C 0.2857(2) 0.2905(5) 0.26241(19) 0.0445(12) Uani 1 1 d . . .
C16 C 0.26190(18) 0.3077(4) 0.20790(18) 0.0350(10) Uani 1 1 d . . .
C21 C 0.16792(14) 0.3358(3) 0.10518(15) 0.0216(8) Uani 1 1 d . . .
C22 C 0.13499(18) 0.2923(4) 0.13239(19) 0.0363(11) Uani 1 1 d . . .
C23 C 0.09287(19) 0.3617(5) 0.1351(2) 0.0418(12) Uani 1 1 d . . .
C24 C 0.08435(18) 0.4768(4) 0.11088(18) 0.0358(11) Uani 1 1 d . . .
C25 C 0.11659(19) 0.5217(4) 0.0841(2) 0.0424(12) Uani 1 1 d . . .
C26 C 0.15811(17) 0.4514(4) 0.08087(18) 0.0326(10) Uani 1 1 d . . .
C31 C 0.09894(15) 0.1695(3) -0.00389(16) 0.0238(8) Uani 1 1 d . . .
C32 C 0.06548(18) 0.1129(5) 0.02031(19) 0.0373(11) Uani 1 1 d . . .
C33 C 0.01938(19) 0.1685(6) 0.0188(2) 0.0484(14) Uani 1 1 d . . .
C34 C 0.00662(19) 0.2824(6) -0.0063(2) 0.0535(15) Uani 1 1 d . . .
C35 C 0.0388(2) 0.3382(5) -0.0309(3) 0.0489(14) Uani 1 1 d . . .
C36 C 0.08486(17) 0.2820(4) -0.03006(19) 0.0354(11) Uani 1 1 d . . .
C41 C 0.14317(15) -0.0641(3) -0.01617(15) 0.0224(8) Uani 1 1 d . . .
C42 C 0.10065(17) -0.0894(4) -0.05968(18) 0.0296(9) Uani 1 1 d . . .
C43 C 0.08827(18) -0.2119(4) -0.07634(19) 0.0333(10) Uani 1 1 d . . .
C44 C 0.1193(2) -0.3083(4) -0.05026(19) 0.0372(11) Uani 1 1 d . . .
C45 C 0.1621(2) -0.2837(4) -0.0080(2) 0.0415(12) Uani 1 1 d . . .
C46 C 0.17432(19) -0.1622(4) 0.00941(19) 0.0317(10) Uani 1 1 d . . .
C50 C 0.50679(19) 0.4180(4) 0.20452(18) 0.0334(10) Uani 1 1 d . . .
C51 C 0.5517(2) 0.3296(5) 0.2185(2) 0.0416(12) Uani 1 1 d . . .
C52 C 0.5578(2) 0.2700(5) 0.1677(2) 0.0490(13) Uani 1 1 d . . .
C53 C 0.5772(3) 0.3601(7) 0.1331(3) 0.0659(18) Uani 1 1 d . . .
C54 C 0.45270(18) 0.5770(4) 0.22454(18) 0.0316(10) Uani 1 1 d . . .
C55 C 0.43460(19) 0.6624(4) 0.2608(2) 0.0383(11) Uani 1 1 d . . .
C56 C 0.3796(2) 0.7060(5) 0.2315(2) 0.0442(12) Uani 1 1 d . . .
C57 C 0.3393(2) 0.6078(6) 0.2298(3) 0.0533(15) Uani 1 1 d . . .
C61 C 0.0953(3) 0.4778(6) -0.1954(3) 0.0575(16) Uani 1 1 d . . .
C60 C 0.0500(2) 0.5223(5) -0.1826(2) 0.0507(13) Uani 1 1 d . . .
O1 O 0.28778(14) 0.8575(3) 0.11758(15) 0.0445(9) Uani 1 1 d D . .
H7A H 0.1676(16) 0.065(4) 0.0961(15) 0.030(11) Uiso 1 1 d . . .
H7B H 0.2150(18) 0.040(4) 0.0807(17) 0.036(13) Uiso 1 1 d . . .
H50A H 0.4760(18) 0.377(4) 0.1898(17) 0.037(13) Uiso 1 1 d . . .
H50B H 0.5110(13) 0.482(3) 0.1752(13) 0.010(9) Uiso 1 1 d . . .
H51A H 0.5850(17) 0.367(4) 0.2383(16) 0.028(11) Uiso 1 1 d . . .
H51B H 0.546(2) 0.271(5) 0.246(2) 0.066(17) Uiso 1 1 d . . .
H52A H 0.583(2) 0.204(5) 0.178(2) 0.060(16) Uiso 1 1 d . . .
H52B H 0.522(2) 0.236(5) 0.144(2) 0.053(15) Uiso 1 1 d . . .
H53A H 0.584(2) 0.318(5) 0.103(2) 0.055(15) Uiso 1 1 d . . .
H53B H 0.549(2) 0.421(5) 0.1171(18) 0.046(14) Uiso 1 1 d . . .
H53C H 0.608(2) 0.404(5) 0.158(2) 0.067(19) Uiso 1 1 d . . .
H54A H 0.4605(14) 0.621(4) 0.1938(15) 0.020(10) Uiso 1 1 d . . .
H54B H 0.4235(16) 0.522(4) 0.2042(15) 0.024(11) Uiso 1 1 d . . .
H55A H 0.4367(15) 0.615(4) 0.2964(16) 0.030(11) Uiso 1 1 d . . .
H55B H 0.458(2) 0.738(6) 0.276(2) 0.09(2) Uiso 1 1 d . . .
H56A H 0.3756(17) 0.728(4) 0.1952(18) 0.035(12) Uiso 1 1 d . . .
H56B H 0.3757(19) 0.781(5) 0.2511(19) 0.051(15) Uiso 1 1 d . . .
H57A H 0.3403(18) 0.578(4) 0.268(2) 0.045(14) Uiso 1 1 d . . .
H57B H 0.307(2) 0.648(5) 0.212(2) 0.072(19) Uiso 1 1 d . . .
H57C H 0.342(2) 0.534(5) 0.209(2) 0.066(18) Uiso 1 1 d . . .
H22 H 0.1421(18) 0.211(5) 0.1511(18) 0.046(14) Uiso 1 1 d . . .
H23 H 0.070(2) 0.327(5) 0.154(2) 0.067(17) Uiso 1 1 d . . .
H24 H 0.056(2) 0.515(5) 0.1153(19) 0.055(16) Uiso 1 1 d . . .
H25 H 0.108(2) 0.596(6) 0.065(2) 0.09(2) Uiso 1 1 d . . .
H26 H 0.1807(18) 0.485(4) 0.0626(17) 0.043(13) Uiso 1 1 d . . .
H42 H 0.0802(16) -0.023(4) -0.0806(16) 0.031(12) Uiso 1 1 d . . .
H43 H 0.0591(17) -0.229(4) -0.1084(16) 0.029(11) Uiso 1 1 d . . .
H44 H 0.108(2) -0.386(5) -0.061(2) 0.068(18) Uiso 1 1 d . . .
H45 H 0.1847(18) -0.347(4) 0.0119(18) 0.042(14) Uiso 1 1 d . . .
H46 H 0.2017(17) -0.148(4) 0.0385(17) 0.030(12) Uiso 1 1 d . . .
H12 H 0.2701(14) 0.029(4) 0.1680(14) 0.016(10) Uiso 1 1 d . . .
H13 H 0.310(2) -0.002(5) 0.257(2) 0.064(17) Uiso 1 1 d . . .
H14 H 0.3203(17) 0.154(4) 0.3162(18) 0.034(12) Uiso 1 1 d . . .
H15 H 0.288(3) 0.365(7) 0.289(3) 0.13(3) Uiso 1 1 d . . .
H16 H 0.2514(16) 0.374(4) 0.1973(16) 0.022(11) Uiso 1 1 d . . .
H32 H 0.078(2) 0.037(5) 0.042(2) 0.070(18) Uiso 1 1 d . . .
H33 H -0.003(2) 0.143(6) 0.036(2) 0.08(2) Uiso 1 1 d . . .
H34 H -0.024(2) 0.319(5) -0.009(2) 0.062(17) Uiso 1 1 d . . .
H35 H 0.031(2) 0.402(5) -0.050(2) 0.061(18) Uiso 1 1 d . . .
H36 H 0.1065(18) 0.324(4) -0.0447(18) 0.044(14) Uiso 1 1 d . . .
H61A H 0.090(2) 0.488(5) -0.232(2) 0.057(18) Uiso 1 1 d . . .
H61B H 0.102(2) 0.396(6) -0.186(2) 0.073(19) Uiso 1 1 d . . .
H61C H 0.124(3) 0.533(7) -0.178(3) 0.10(2) Uiso 1 1 d . . .
H1WA H 0.3041(17) 0.879(5) 0.0957(16) 0.045(15) Uiso 1 1 d D . .
H1WB H 0.285(2) 0.7784(12) 0.115(2) 0.09(2) Uiso 1 1 d D . .

loop_
_atom_site_aniso_label
_atom_site_aniso_U_11
_atom_site_aniso_U_22
_atom_site_aniso_U_33
_atom_site_aniso_U_23
_atom_site_aniso_U_13
_atom_site_aniso_U_12
Mo1 0.01853(18) 0.01098(15) 0.02961(19) -0.00004(14) 0.00912(13) -0.00134(13)
P2 0.0189(5) 0.0134(4) 0.0259(5) 0.0013(4) 0.0077(4) 0.0020(4)
P1 0.0159(5) 0.0126(4) 0.0296(5) 0.0015(4) 0.0066(4) -0.0013(4)
N2 0.037(3) 0.048(3) 0.049(3) 0.000(2) 0.002(2) -0.004(2)
N1 0.048(3) 0.023(2) 0.059(3) -0.0131(18) 0.016(2) -0.0006(17)
N3 0.037(2) 0.032(2) 0.044(2) -0.0011(18) 0.014(2) 0.0000(17)
N4 0.028(3) 0.022(2) 0.031(3) 0.000 0.004(2) 0.000
N5 0.054(4) 0.110(5) 0.102(4) -0.021(4) 0.038(3) 0.005(3)
C2 0.029(2) 0.024(2) 0.040(2) 0.007(2) 0.014(2) 0.0000(19)
C1 0.027(2) 0.022(2) 0.036(2) -0.0039(17) 0.0122(19) -0.0035(16)
C3 0.024(2) 0.0097(18) 0.038(2) -0.0083(16) 0.0023(19) 0.0036(15)
C4 0.021(2) 0.0142(18) 0.030(2) -0.0003(16) 0.0068(18) 0.0021(16)
C11 0.017(2) 0.024(2) 0.028(2) 0.0027(16) 0.0061(16) 0.0011(16)
C12 0.030(3) 0.026(2) 0.037(3) 0.003(2) 0.011(2) 0.0073(18)
C13 0.036(3) 0.035(3) 0.041(3) 0.016(2) 0.013(2) 0.011(2)
C14 0.033(3) 0.050(3) 0.026(2) 0.009(2) 0.001(2) 0.002(2)
C15 0.048(3) 0.044(3) 0.031(3) -0.007(2) -0.004(2) -0.001(2)
C16 0.042(3) 0.022(2) 0.034(2) 0.001(2) 0.000(2) 0.005(2)
C21 0.017(2) 0.020(2) 0.026(2) -0.0008(15) 0.0054(16) 0.0049(15)
C22 0.034(3) 0.029(2) 0.053(3) 0.007(2) 0.025(2) 0.008(2)
C23 0.036(3) 0.042(3) 0.057(3) 0.002(2) 0.029(3) 0.010(2)
C24 0.028(3) 0.037(3) 0.039(3) -0.011(2) 0.005(2) 0.013(2)
C25 0.040(3) 0.026(2) 0.062(3) 0.006(2) 0.018(3) 0.014(2)
C26 0.034(3) 0.025(2) 0.041(3) 0.0046(19) 0.014(2) 0.0061(19)
C31 0.019(2) 0.020(2) 0.031(2) -0.0049(16) 0.0060(17) -0.0011(15)
C32 0.024(3) 0.047(3) 0.044(3) 0.001(2) 0.015(2) -0.001(2)
C33 0.021(3) 0.072(4) 0.054(3) -0.012(3) 0.016(2) -0.002(2)
C34 0.017(3) 0.064(4) 0.075(4) -0.026(3) 0.009(3) 0.010(2)
C35 0.029(3) 0.037(3) 0.071(4) -0.005(3) 0.001(3) 0.011(2)
C36 0.023(2) 0.029(2) 0.049(3) -0.001(2) 0.003(2) 0.0058(18)
C41 0.023(2) 0.0140(18) 0.031(2) 0.0004(16) 0.0093(17) -0.0073(15)
C42 0.027(2) 0.020(2) 0.041(3) -0.0017(19) 0.009(2) -0.0044(18)
C43 0.030(3) 0.032(2) 0.038(3) -0.011(2) 0.009(2) -0.0114(19)
C44 0.051(3) 0.018(2) 0.046(3) -0.003(2) 0.019(2) -0.012(2)
C45 0.057(3) 0.017(2) 0.048(3) 0.007(2) 0.011(3) 0.003(2)
C46 0.036(3) 0.014(2) 0.040(3) 0.0048(17) 0.005(2) -0.0004(17)
C50 0.034(3) 0.031(2) 0.032(2) -0.007(2) 0.005(2) -0.003(2)
C51 0.043(3) 0.037(3) 0.041(3) -0.003(2) 0.006(2) 0.005(2)
C52 0.045(3) 0.045(3) 0.053(3) -0.014(3) 0.008(3) 0.009(3)
C53 0.077(5) 0.074(5) 0.049(4) -0.011(3) 0.022(4) 0.021(4)
C54 0.030(3) 0.029(2) 0.032(2) 0.0039(19) 0.005(2) 0.0061(19)
C55 0.039(3) 0.029(3) 0.047(3) 0.000(2) 0.013(2) 0.000(2)
C56 0.044(3) 0.039(3) 0.052(3) 0.002(3) 0.017(3) 0.016(2)
C57 0.039(4) 0.059(4) 0.060(4) -0.010(3) 0.013(3) 0.004(3)
C61 0.055(4) 0.034(3) 0.087(5) -0.002(3) 0.026(4) 0.005(3)
C60 0.045(3) 0.045(3) 0.061(4) -0.008(3) 0.014(3) -0.004(3)
O1 0.055(2) 0.0185(16) 0.061(2) -0.0067(16) 0.018(2) 0.0029(16)

loop_
_atom_type_symbol
_atom_type_description
_atom_type_scat_dispersion_real
_atom_type_scat_dispersion_imag
_atom_type_scat_source
C C 0.0033 0.0016 'International Tables Vol C Tables 4.2.6.8 and 6.1.1.4'
H H 0.0000 0.0000 'International Tables Vol C Tables 4.2.6.8 and 6.1.1.4'
N N 0.0061 0.0033 'International Tables Vol C Tables 4.2.6.8 and 6.1.1.4'
O O 0.0106 0.0060 'International Tables Vol C Tables 4.2.6.8 and 6.1.1.4'
P P 0.1023 0.0942 'International Tables Vol C Tables 4.2.6.8 and 6.1.1.4'
Mo Mo -1.6832 0.6857 'International Tables Vol C Tables 4.2.6.8 and 6.1.1.4'

loop_
_geom_angle_atom_site_label_1
_geom_angle_atom_site_label_2
_geom_angle_atom_site_label_3
_geom_angle
_geom_angle_site_symmetry_1
_geom_angle_site_symmetry_3
_geom_angle_publ_flag
C3 Mo1 C1 80.75(15) . . ?
C3 Mo1 C2 157.64(15) . . ?
C1 Mo1 C2 78.47(16) . . ?
C3 Mo1 C3 97.47(13) . 7 ?
C1 Mo1 C3 176.68(15) . 7 ?
C2 Mo1 C3 103.67(16) . 7 ?
C3 Mo1 N3 125.45(13) . 7 ?
C1 Mo1 N3 153.42(15) . 7 ?
C2 Mo1 N3 76.11(14) . 7 ?
C3 Mo1 N3 28.04(13) 7 7 ?
C3 Mo1 P1 85.88(12) . . ?
C1 Mo1 P1 86.49(11) . . ?
C2 Mo1 P1 84.69(11) . . ?
C3 Mo1 P1 96.19(11) 7 . ?
N3 Mo1 P1 98.71(9) 7 . ?
C3 Mo1 P2 95.05(12) . 7 ?
C1 Mo1 P2 88.12(11) . 7 ?
C2 Mo1 P2 92.45(11) . 7 ?
C3 Mo1 P2 89.26(11) 7 7 ?
N3 Mo1 P2 85.33(9) 7 7 ?
P1 Mo1 P2 174.31(3) . 7 ?
C3 Mo1 Mo1 52.08(10) . 7 ?
C1 Mo1 Mo1 132.76(12) . 7 ?
C2 Mo1 Mo1 148.43(11) . 7 ?
C3 Mo1 Mo1 45.39(11) 7 7 ?
N3 Mo1 Mo1 73.39(10) 7 7 ?
P1 Mo1 Mo1 91.96(3) . 7 ?
P2 Mo1 Mo1 93.04(3) 7 7 ?
C11 P2 C21 101.66(17) . . ?
C11 P2 C4 104.46(18) . . ?
C21 P2 C4 103.33(18) . . ?
C11 P2 Mo1 115.72(13) . 7 ?
C21 P2 Mo1 120.74(12) . 7 ?
C4 P2 Mo1 109.15(13) . 7 ?
C31 P1 C41 102.22(18) . . ?
C31 P1 C4 103.47(19) . . ?
C41 P1 C4 103.63(18) . . ?
C31 P1 Mo1 121.07(13) . . ?
C41 P1 Mo1 113.16(12) . . ?
C4 P1 Mo1 111.44(14) . . ?
C3 N3 Mo1 65.7(2) . 7 ?
C54 N4 C54 112.6(5) . 2_655 ?
C54 N4 C50 111.6(3) . 2_655 ?
C54 N4 C50 105.1(2) 2_655 2_655 ?
C54 N4 C50 105.1(2) . . ?
C54 N4 C50 111.6(3) 2_655 . ?
C50 N4 C50 111.0(5) 2_655 . ?
N2 C2 Mo1 174.6(4) . . ?
N1 C1 Mo1 179.4(5) . . ?
N3 C3 Mo1 168.2(3) . . ?
N3 C3 Mo1 86.2(3) . 7 ?
Mo1 C3 Mo1 82.53(13) . 7 ?
P1 C4 P2 112.1(2) . . ?
C16 C11 C12 118.7(4) . . ?
C16 C11 P2 118.1(3) . . ?
C12 C11 P2 123.1(3) . . ?
C13 C12 C11 120.0(4) . . ?
C14 C13 C12 120.8(4) . . ?
C13 C14 C15 119.9(4) . . ?
C14 C15 C16 119.3(5) . . ?
C11 C16 C15 121.3(4) . . ?
C26 C21 C22 118.2(4) . . ?
C26 C21 P2 121.7(3) . . ?
C22 C21 P2 120.1(3) . . ?
C21 C22 C23 121.4(4) . . ?
C24 C23 C22 119.0(4) . . ?
C25 C24 C23 120.4(4) . . ?
C24 C25 C26 120.4(5) . . ?
C21 C26 C25 120.6(4) . . ?
C36 C31 C32 118.7(4) . . ?
C36 C31 P1 121.5(3) . . ?
C32 C31 P1 119.8(3) . . ?
C33 C32 C31 120.8(5) . . ?
C34 C33 C32 119.6(5) . . ?
C35 C34 C33 120.1(5) . . ?
C34 C35 C36 120.5(5) . . ?
C31 C36 C35 120.2(5) . . ?
C42 C41 C46 119.1(4) . . ?
C42 C41 P1 119.4(3) . . ?
C46 C41 P1 121.2(3) . . ?
C41 C42 C43 120.4(4) . . ?
C44 C43 C42 119.8(4) . . ?
C45 C44 C43 120.1(4) . . ?
C44 C45 C46 120.5(5) . . ?
C45 C46 C41 120.0(5) . . ?
C51 C50 N4 116.7(4) . . ?
C50 C51 C52 110.3(4) . . ?
C53 C52 C51 113.4(5) . . ?
C55 C54 N4 117.4(4) . . ?
C54 C55 C56 109.2(4) . . ?
C57 C56 C55 113.4(5) . . ?
N5 C60 C61 178.3(7) . . ?

loop_
_geom_bond_atom_site_label_1
_geom_bond_atom_site_label_2
_geom_bond_distance
_geom_bond_site_symmetry_2
_geom_bond_publ_flag
Mo1 C3 2.032(4) . ?
Mo1 C1 2.155(4) . ?
Mo1 C2 2.181(5) . ?
Mo1 C3 2.252(3) 7 ?
Mo1 N3 2.465(4) 7 ?
Mo1 P1 2.5370(11) . ?
Mo1 P2 2.5424(11) 7 ?
Mo1 Mo1 2.8299(10) 7 ?
P2 C11 1.826(4) . ?
P2 C21 1.827(4) . ?
P2 C4 1.845(4) . ?
P2 Mo1 2.5423(11) 7 ?
P1 C31 1.827(4) . ?
P1 C41 1.829(4) . ?
P1 C4 1.836(4) . ?
N2 C2 1.153(6) . ?
N1 C1 1.151(5) . ?
N3 C3 1.161(5) . ?
N3 Mo1 2.465(4) 7 ?
N4 C54 1.520(5) . ?
N4 C54 1.520(5) 2_655 ?
N4 C50 1.526(5) 2_655 ?
N4 C50 1.526(5) . ?
N5 C60 1.116(7) . ?
C3 Mo1 2.252(3) 7 ?
C11 C16 1.381(6) . ?
C11 C12 1.391(5) . ?
C12 C13 1.383(6) . ?
C13 C14 1.377(7) . ?
C14 C15 1.381(7) . ?
C15 C16 1.390(6) . ?
C21 C26 1.384(5) . ?
C21 C22 1.386(5) . ?
C22 C23 1.392(6) . ?
C23 C24 1.377(7) . ?
C24 C25 1.367(7) . ?
C25 C26 1.388(6) . ?
C31 C36 1.384(6) . ?
C31 C32 1.399(6) . ?
C32 C33 1.385(6) . ?
C33 C34 1.382(8) . ?
C34 C35 1.375(8) . ?
C35 C36 1.392(7) . ?
C41 C42 1.387(6) . ?
C41 C46 1.393(6) . ?
C42 C43 1.395(6) . ?
C43 C44 1.381(7) . ?
C44 C45 1.372(7) . ?
C45 C46 1.390(6) . ?
C50 C51 1.508(7) . ?
C51 C52 1.527(7) . ?
C52 C53 1.527(9) . ?
C54 C55 1.506(6) . ?
C55 C56 1.542(7) . ?
C56 C57 1.516(8) . ?
C61 C60 1.457(8) . ?

loop_
_geom_hbond_atom_site_label_D
_geom_hbond_atom_site_label_H
_geom_hbond_atom_site_label_A
_geom_hbond_distance_DH
_geom_hbond_distance_HA
_geom_hbond_distance_DA
_geom_hbond_angle_DHA
_geom_hbond_site_symmetry_A
O1 H1WA N3 0.856(10) 2.58(4) 3.194(5) 129(4) 7_565
O1 H1WB N2 0.854(10) 2.033(17) 2.874(5) 168(6) 7

loop_
_geom_torsion_atom_site_label_1
_geom_torsion_atom_site_label_2
_geom_torsion_atom_site_label_3
_geom_torsion_atom_site_label_4
_geom_torsion
_geom_torsion_site_symmetry_1
_geom_torsion_site_symmetry_2
_geom_torsion_site_symmetry_3
_geom_torsion_site_symmetry_4
_geom_torsion_publ_flag
C3 Mo1 P1 C31 150.63(18) . . . . ?
C1 Mo1 P1 C31 -128.41(19) . . . . ?
C2 Mo1 P1 C31 -49.67(19) . . . . ?
C3 Mo1 P1 C31 53.55(19) 7 . . . ?
N3 Mo1 P1 C31 25.37(18) 7 . . . ?
P2 Mo1 P1 C31 -109.7(4) 7 . . . ?
Mo1 Mo1 P1 C31 98.87(15) 7 . . . ?
C3 Mo1 P1 C41 -87.60(18) . . . . ?
C1 Mo1 P1 C41 -6.64(18) . . . . ?
C2 Mo1 P1 C41 72.10(18) . . . . ?
C3 Mo1 P1 C41 175.31(18) 7 . . . ?
N3 Mo1 P1 C41 147.14(17) 7 . . . ?
P2 Mo1 P1 C41 12.1(4) 7 . . . ?
Mo1 Mo1 P1 C41 -139.36(14) 7 . . . ?
C3 Mo1 P1 C4 28.71(17) . . . . ?
C1 Mo1 P1 C4 109.67(18) . . . . ?
C2 Mo1 P1 C4 -171.59(17) . . . . ?
C3 Mo1 P1 C4 -68.38(18) 7 . . . ?
N3 Mo1 P1 C4 -96.55(17) 7 . . . ?
P2 Mo1 P1 C4 128.4(4) 7 . . . ?
Mo1 Mo1 P1 C4 -23.05(14) 7 . . . ?
C3 Mo1 C2 N2 43(4) . . . . ?
C1 Mo1 C2 N2 65(4) . . . . ?
C3 Mo1 C2 N2 -118(4) 7 . . . ?
N3 Mo1 C2 N2 -123(4) 7 . . . ?
P1 Mo1 C2 N2 -22(4) . . . . ?
P2 Mo1 C2 N2 153(4) 7 . . . ?
Mo1 Mo1 C2 N2 -108(4) 7 . . . ?
C3 Mo1 C1 N1 160(100) . . . . ?
C2 Mo1 C1 N1 -11(42) . . . . ?
C3 Mo1 C1 N1 -142(100) 7 . . . ?
N3 Mo1 C1 N1 -29(42) 7 . . . ?
P1 Mo1 C1 N1 74(42) . . . . ?
P2 Mo1 C1 N1 -104(42) 7 . . . ?
Mo1 Mo1 C1 N1 163(100) 7 . . . ?
Mo1 N3 C3 Mo1 -17.5(17) 7 . . . ?
C1 Mo1 C3 N3 -165.2(19) . . . . ?
C2 Mo1 C3 N3 -143.3(17) . . . . ?
C3 Mo1 C3 N3 17.6(18) 7 . . . ?
N3 Mo1 C3 N3 20(2) 7 . . . ?
P1 Mo1 C3 N3 -78.1(18) . . . . ?
P2 Mo1 C3 N3 107.6(18) 7 . . . ?
Mo1 Mo1 C3 N3 17.6(18) 7 . . . ?
C1 Mo1 C3 Mo1 177.18(15) . . . 7 ?
C2 Mo1 C3 Mo1 -161.0(3) . . . 7 ?
C3 Mo1 C3 Mo1 0.004(2) 7 . . 7 ?
N3 Mo1 C3 Mo1 2.1(2) 7 . . 7 ?
P1 Mo1 C3 Mo1 -95.71(10) . . . 7 ?
P2 Mo1 C3 Mo1 89.92(10) 7 . . 7 ?
C31 P1 C4 P2 -81.9(2) . . . . ?
C41 P1 C4 P2 171.7(2) . . . . ?
Mo1 P1 C4 P2 49.7(2) . . . . ?
C11 P2 C4 P1 -175.9(2) . . . . ?
C21 P2 C4 P1 78.1(2) . . . . ?
Mo1 P2 C4 P1 -51.6(2) 7 . . . ?
C21 P2 C11 C16 -46.0(4) . . . . ?
C4 P2 C11 C16 -153.3(3) . . . . ?
Mo1 P2 C11 C16 86.7(3) 7 . . . ?
C21 P2 C11 C12 135.7(3) . . . . ?
C4 P2 C11 C12 28.5(4) . . . . ?
Mo1 P2 C11 C12 -91.5(3) 7 . . . ?
C16 C11 C12 C13 0.7(6) . . . . ?
P2 C11 C12 C13 178.9(3) . . . . ?
C11 C12 C13 C14 1.2(7) . . . . ?
C12 C13 C14 C15 -1.5(7) . . . . ?
C13 C14 C15 C16 -0.1(8) . . . . ?
C12 C11 C16 C15 -2.3(7) . . . . ?
P2 C11 C16 C15 179.4(4) . . . . ?
C14 C15 C16 C11 2.0(8) . . . . ?
C11 P2 C21 C26 126.2(4) . . . . ?
C4 P2 C21 C26 -125.7(4) . . . . ?
Mo1 P2 C21 C26 -3.4(4) 7 . . . ?
C11 P2 C21 C22 -54.4(4) . . . . ?
C4 P2 C21 C22 53.7(4) . . . . ?
Mo1 P2 C21 C22 176.0(3) 7 . . . ?
C26 C21 C22 C23 0.5(7) . . . . ?
P2 C21 C22 C23 -178.9(4) . . . . ?
C21 C22 C23 C24 -1.0(8) . . . . ?
C22 C23 C24 C25 0.5(8) . . . . ?
C23 C24 C25 C26 0.4(8) . . . . ?
C22 C21 C26 C25 0.5(7) . . . . ?
P2 C21 C26 C25 179.9(4) . . . . ?
C24 C25 C26 C21 -0.9(8) . . . . ?
C41 P1 C31 C36 -133.9(4) . . . . ?
C4 P1 C31 C36 118.6(4) . . . . ?
Mo1 P1 C31 C36 -7.1(4) . . . . ?
C41 P1 C31 C32 48.6(4) . . . . ?
C4 P1 C31 C32 -58.8(4) . . . . ?
Mo1 P1 C31 C32 175.5(3) . . . . ?
C36 C31 C32 C33 -0.7(7) . . . . ?
P1 C31 C32 C33 176.8(4) . . . . ?
C31 C32 C33 C34 -1.0(8) . . . . ?
C32 C33 C34 C35 2.0(8) . . . . ?
C33 C34 C35 C36 -1.2(8) . . . . ?
C32 C31 C36 C35 1.5(7) . . . . ?
P1 C31 C36 C35 -175.9(4) . . . . ?
C34 C35 C36 C31 -0.6(8) . . . . ?
C31 P1 C41 C42 43.6(3) . . . . ?
C4 P1 C41 C42 150.9(3) . . . . ?
Mo1 P1 C41 C42 -88.3(3) . . . . ?
C31 P1 C41 C46 -143.0(3) . . . . ?
C4 P1 C41 C46 -35.7(4) . . . . ?
Mo1 P1 C41 C46 85.2(3) . . . . ?
C46 C41 C42 C43 2.3(6) . . . . ?
P1 C41 C42 C43 175.9(3) . . . . ?
C41 C42 C43 C44 -1.7(6) . . . . ?
C42 C43 C44 C45 0.0(7) . . . . ?
C43 C44 C45 C46 1.0(7) . . . . ?
C44 C45 C46 C41 -0.4(7) . . . . ?
C42 C41 C46 C45 -1.3(6) . . . . ?
P1 C41 C46 C45 -174.7(3) . . . . ?
C54 N4 C50 C51 179.8(4) . . . . ?
C54 N4 C50 C51 57.5(5) 2_655 . . . ?
C50 N4 C50 C51 -59.4(4) 2_655 . . . ?
N4 C50 C51 C52 -171.9(4) . . . . ?
C50 C51 C52 C53 71.2(7) . . . . ?
C54 N4 C54 C55 -61.4(3) 2_655 . . . ?
C50 N4 C54 C55 56.5(5) 2_655 . . . ?
C50 N4 C54 C55 176.9(4) . . . . ?
N4 C54 C55 C56 -164.9(4) . . . . ?
C54 C55 C56 C57 76.7(6) . . . . ?
